data_7026263
loop_
_publ_author_name
'Sun, Chuan-Fu'
'Hu, Ting'
'Xu, Xiang'
'Mao, Jiang-Gao'

_publ_section_title
;
 Syntheses, crystal structures, and properties of three new lanthanum(III)
 vanadium iodates.
;
_journal_issue 34
_journal_name_full 'Dalton transactions (Cambridge, England : 2003)'
_journal_page_first 7960
_journal_page_last 7967
_journal_paper_doi 10.1039/c0dt00305k
_journal_volume 39
_journal_year 2010
_chemical_formula_moiety 'I5 La O16 V'
_chemical_formula_sum 'I5 La O16 V'
_chemical_formula_weight 1080.35
_chemical_name_systematic
; 
 ? 
;
_space_group_IT_number 14
_symmetry_cell_setting monoclinic
_symmetry_space_group_name_Hall '-P 2yn'
_symmetry_space_group_name_H-M 'P 1 21/n 1'
_atom_sites_solution_hydrogens none
_atom_sites_solution_primary direct
_atom_sites_solution_secondary difmap
_audit_creation_method SHELXL-97
_cell_angle_alpha 90.00
_cell_angle_beta 92.501(5)
_cell_angle_gamma 90.00
_cell_formula_units_Z 4
_cell_length_a 7.562(3)
_cell_length_b 18.102(6)
_cell_length_c 10.444(4)
_cell_measurement_reflns_used 3676
_cell_measurement_temperature 293(2)
_cell_measurement_theta_max 27.4758
_cell_measurement_theta_min 2.2501
_cell_volume 1428.3(9)
_computing_cell_refinement 'CrystalClear (Rigaku Inc., 2007)'
_computing_data_collection 'CrystalClear (Rigaku Inc., 2007)'
_computing_data_reduction 'CrystalClear (Rigaku Inc., 2007)'
_computing_structure_refinement 'SHELXL-97 (Sheldrick, 1997)'
_computing_structure_solution 'SHELXS-97 (Sheldrick, 1990)'
_diffrn_ambient_temperature 293(2)
_diffrn_detector_area_resol_mean 13.6612
_diffrn_measured_fraction_theta_full 0.994
_diffrn_measured_fraction_theta_max 0.994
_diffrn_measurement_device_type Mercury2
_diffrn_measurement_method CCD_Profile_fitting
_diffrn_radiation_monochromator graphite
_diffrn_radiation_source 'fine-focus sealed tube'
_diffrn_radiation_type MoK\a
_diffrn_radiation_wavelength 0.71073
_diffrn_reflns_av_R_equivalents 0.0426
_diffrn_reflns_av_sigmaI/netI 0.0458
_diffrn_reflns_limit_h_max 9
_diffrn_reflns_limit_h_min -9
_diffrn_reflns_limit_k_max 23
_diffrn_reflns_limit_k_min -23
_diffrn_reflns_limit_l_max 13
_diffrn_reflns_limit_l_min -11
_diffrn_reflns_number 10642
_diffrn_reflns_theta_full 27.48
_diffrn_reflns_theta_max 27.48
_diffrn_reflns_theta_min 2.25
_exptl_absorpt_coefficient_mu 14.499
_exptl_absorpt_correction_T_max 1.0000
_exptl_absorpt_correction_T_min 0.6565
_exptl_absorpt_correction_type multi-scan
_exptl_absorpt_process_details crystalclear
_exptl_crystal_colour Green
_exptl_crystal_density_diffrn 5.024
_exptl_crystal_density_method 'not measured'
_exptl_crystal_description Platelet
_exptl_crystal_F_000 1892
_exptl_crystal_size_max 0.120
_exptl_crystal_size_mid 0.060
_exptl_crystal_size_min 0.030
_refine_diff_density_max 1.508
_refine_diff_density_min -2.236
_refine_diff_density_rms 0.397
_refine_ls_extinction_method none
_refine_ls_goodness_of_fit_ref 1.128
_refine_ls_hydrogen_treatment none
_refine_ls_matrix_type full
_refine_ls_number_parameters 208
_refine_ls_number_reflns 3263
_refine_ls_number_restraints 0
_refine_ls_restrained_S_all 1.128
_refine_ls_R_factor_all 0.0455
_refine_ls_R_factor_gt 0.0376
_refine_ls_shift/su_max 0.001
_refine_ls_shift/su_mean 0.000
_refine_ls_structure_factor_coef Fsqd
_refine_ls_weighting_details 'calc w=1/[\s^2^(Fo^2^)+(0.0378P)^2^+4.7857P] where P=(Fo^2^+2Fc^2^)/3'
_refine_ls_weighting_scheme calc
_refine_ls_wR_factor_gt 0.0799
_refine_ls_wR_factor_ref 0.0842
_reflns_number_gt 2879
_reflns_number_total 3263
_reflns_threshold_expression >2sigma(I)
_cod_data_source_file c0dt00305k.txt
_cod_data_source_block LaVO(IO3)5
_cod_depositor_comments
;
The following automatic conversions were performed:

'_exptl_absorpt_correction_type' value 'Multi-scan' changed to
'multi-scan' according to
/home/saulius/struct/CIF-dictionaries/cif_core.dic dictionary named
'cif_core.dic' version 2.4.2 from 2011-04-26.

Automatic conversion script
Id: cif_fix_values 1891 2012-01-12 08:04:46Z andrius 
;
_cod_original_sg_symbol_H-M 'P 21/n'
_cod_database_code 7026263

loop_
_symmetry_equiv_pos_as_xyz
'x, y, z'
'-x+1/2, y+1/2, -z+1/2'
'-x, -y, -z'
'x-1/2, -y-1/2, z-1/2'

loop_
_atom_site_label
_atom_site_type_symbol
_atom_site_fract_x
_atom_site_fract_y
_atom_site_fract_z
_atom_site_U_iso_or_equiv
_atom_site_adp_type
_atom_site_occupancy
_atom_site_symmetry_multiplicity
_atom_site_calc_flag
La1 La 0.24825(6) 0.73377(3) 0.26018(5) 0.01099(12) Uani 1 1 d
V1 V 0.77209(18) 0.49874(7) 0.26818(14) 0.0115(3) Uani 1 1 d
I1 I 0.60526(7) 0.62465(3) 0.06313(5) 0.01141(13) Uani 1 1 d
I2 I 0.57708(7) 0.87066(3) 0.44825(5) 0.01159(13) Uani 1 1 d
I3 I 0.77985(7) 0.66289(3) 0.43416(5) 0.01258(13) Uani 1 1 d
I4 I 0.71059(7) 0.32645(3) 0.39764(5) 0.01209(13) Uani 1 1 d
I5 I 0.28887(7) 0.50508(3) 0.25915(5) 0.01227(13) Uani 1 1 d
O1 O 0.8028(7) 0.5881(3) 0.1507(6) 0.0154(13) Uani 1 1 d
O2 O 0.5390(8) 0.6863(3) 0.1872(6) 0.0194(13) Uani 1 1 d
O3 O 0.7241(8) 0.6943(3) -0.0259(6) 0.0190(13) Uani 1 1 d
O4 O 0.7483(8) 0.9300(3) 0.3893(6) 0.0193(14) Uani 1 1 d
O5 O 0.7258(8) 0.8036(3) 0.5237(6) 0.0206(14) Uani 1 1 d
O6 O 0.5242(8) 0.8178(3) 0.3065(6) 0.0162(13) Uani 1 1 d
O7 O 0.7321(9) 0.5646(3) 0.4141(7) 0.0220(14) Uani 1 1 d
O8 O 1.0161(8) 0.6667(3) 0.4120(6) 0.0199(14) Uani 1 1 d
O9 O 0.7794(8) 0.6612(3) 0.6069(6) 0.0185(13) Uani 1 1 d
O10 O 0.5576(8) 0.2786(4) 0.2906(6) 0.0209(14) Uani 1 1 d
O11 O 0.6473(8) 0.4214(3) 0.3654(6) 0.0209(14) Uani 1 1 d
O12 O 0.5962(8) 0.3237(3) 0.5475(6) 0.0162(13) Uani 1 1 d
O13 O 0.2202(9) 0.4485(4) 0.1259(7) 0.0268(15) Uani 1 1 d
O14 O 0.2014(8) 0.5928(3) 0.2105(7) 0.0215(14) Uani 1 1 d
O15 O 0.5116(8) 0.5223(3) 0.2000(6) 0.0187(13) Uani 1 1 d
O16 O 0.9755(8) 0.4814(4) 0.3061(7) 0.0224(15) Uani 1 1 d

loop_
_atom_site_aniso_label
_atom_site_aniso_U_11
_atom_site_aniso_U_22
_atom_site_aniso_U_33
_atom_site_aniso_U_23
_atom_site_aniso_U_13
_atom_site_aniso_U_12
La1 0.0125(2) 0.0102(2) 0.0101(3) 0.00043(17) -0.00137(17) 0.00128(16)
V1 0.0105(6) 0.0103(7) 0.0135(8) 0.0010(5) -0.0005(5) 0.0000(5)
I1 0.0124(2) 0.0100(2) 0.0118(3) 0.00007(19) -0.0003(2) 0.00004(17)
I2 0.0133(2) 0.0108(3) 0.0106(3) -0.00020(19) -0.0009(2) 0.00019(18)
I3 0.0135(2) 0.0122(3) 0.0118(3) -0.0016(2) -0.0020(2) 0.00045(18)
I4 0.0127(2) 0.0127(3) 0.0108(3) 0.0007(2) -0.0007(2) -0.00177(18)
I5 0.0128(2) 0.0110(3) 0.0131(3) 0.0000(2) 0.0005(2) -0.00119(18)
O1 0.009(3) 0.016(3) 0.020(3) 0.005(2) -0.002(2) 0.006(2)
O2 0.018(3) 0.017(3) 0.023(4) -0.003(3) -0.001(3) 0.006(2)
O3 0.027(3) 0.009(3) 0.021(4) 0.010(2) 0.002(3) -0.001(2)
O4 0.014(3) 0.021(3) 0.023(4) 0.011(3) -0.002(3) -0.008(2)
O5 0.024(3) 0.021(3) 0.017(3) 0.001(3) -0.003(3) 0.009(3)
O6 0.020(3) 0.022(3) 0.006(3) -0.001(2) -0.002(2) -0.005(2)
O7 0.028(3) 0.014(3) 0.025(4) -0.002(3) 0.004(3) 0.000(3)
O8 0.013(3) 0.024(3) 0.023(4) 0.001(3) 0.000(3) -0.001(2)
O9 0.025(3) 0.020(3) 0.010(3) -0.001(2) 0.000(3) -0.001(3)
O10 0.018(3) 0.025(3) 0.019(4) -0.004(3) -0.001(3) -0.007(3)
O11 0.026(3) 0.011(3) 0.026(4) 0.008(3) 0.006(3) 0.001(2)
O12 0.015(3) 0.022(3) 0.012(3) 0.003(3) 0.008(2) 0.004(2)
O13 0.028(4) 0.026(4) 0.027(4) -0.009(3) 0.006(3) -0.008(3)
O14 0.019(3) 0.018(3) 0.027(4) -0.001(3) -0.002(3) 0.003(2)
O15 0.017(3) 0.020(3) 0.020(4) 0.009(3) 0.002(3) 0.000(2)
O16 0.017(3) 0.022(3) 0.027(4) 0.001(3) -0.005(3) 0.000(3)

loop_
_atom_type_symbol
_atom_type_description
_atom_type_scat_dispersion_real
_atom_type_scat_dispersion_imag
_atom_type_scat_source
O O 0.0106 0.0060 'International Tables Vol C Tables 4.2.6.8 and 6.1.1.4'
V V 0.3005 0.5294 'International Tables Vol C Tables 4.2.6.8 and 6.1.1.4'
I I -0.4742 1.8119 'International Tables Vol C Tables 4.2.6.8 and 6.1.1.4'
La La -0.2871 2.4523 'International Tables Vol C Tables 4.2.6.8 and 6.1.1.4'

loop_
_geom_angle_atom_site_label_1
_geom_angle_atom_site_label_2
_geom_angle_atom_site_label_3
_geom_angle
_geom_angle_site_symmetry_1
_geom_angle_site_symmetry_3
O10 La1 O9 74.2(2) 2 4_575
O10 La1 O12 134.9(2) 2 3_666
O9 La1 O12 140.6(2) 4_575 3_666
O10 La1 O2 150.0(2) 2 .
O9 La1 O2 87.6(2) 4_575 .
O12 La1 O2 73.4(2) 3_666 .
O10 La1 O5 81.9(2) 2 4_575
O9 La1 O5 65.6(2) 4_575 4_575
O12 La1 O5 132.2(2) 3_666 4_575
O2 La1 O5 68.8(2) . 4_575
O10 La1 O3 85.4(2) 2 4_576
O9 La1 O3 100.5(2) 4_575 4_576
O12 La1 O3 64.4(2) 3_666 4_576
O2 La1 O3 121.9(2) . 4_576
O5 La1 O3 163.3(2) 4_575 4_576
O10 La1 O6 125.3(2) 2 .
O9 La1 O6 65.13(19) 4_575 .
O12 La1 O6 75.53(19) 3_666 .
O2 La1 O6 63.4(2) . .
O5 La1 O6 110.58(19) 4_575 .
O3 La1 O6 68.56(19) 4_576 .
O10 La1 O14 99.2(2) 2 .
O9 La1 O14 128.9(2) 4_575 .
O12 La1 O14 79.0(2) 3_666 .
O2 La1 O14 73.7(2) . .
O5 La1 O14 63.2(2) 4_575 .
O3 La1 O14 130.0(2) 4_576 .
O6 La1 O14 134.66(19) . .
O10 La1 O8 69.5(2) 2 1_455
O9 La1 O8 142.9(2) 4_575 1_455
O12 La1 O8 68.77(18) 3_666 1_455
O2 La1 O8 128.60(19) . 1_455
O5 La1 O8 115.46(19) 4_575 1_455
O3 La1 O8 69.5(2) 4_576 1_455
O6 La1 O8 133.40(19) . 1_455
O14 La1 O8 66.0(2) . 1_455
O16 V1 O7 96.1(3) . .
O16 V1 O11 102.0(3) . .
O7 V1 O11 86.5(3) . .
O16 V1 O1 99.8(3) . .
O7 V1 O1 90.6(3) . .
O11 V1 O1 158.2(2) . .
O16 V1 O4 96.7(3) . 2_645
O7 V1 O4 166.9(3) . 2_645
O11 V1 O4 87.8(3) . 2_645
O1 V1 O4 90.3(3) . 2_645
O16 V1 O15 174.5(3) . .
O7 V1 O15 88.1(3) . .
O11 V1 O15 81.8(3) . .
O1 V1 O15 76.5(2) . .
O4 V1 O15 79.4(2) 2_645 .
O2 I1 O3 95.6(3) . .
O2 I1 O1 96.4(3) . .
O3 I1 O1 95.4(3) . .
O2 I1 O15 87.3(3) . .
O3 I1 O15 167.2(2) . .
O1 I1 O15 71.9(2) . .
O6 I2 O4 100.0(3) . .
O6 I2 O5 96.5(3) . .
O4 I2 O5 96.1(3) . .
O9 I3 O8 100.0(3) . .
O9 I3 O7 95.1(3) . .
O8 I3 O7 102.3(3) . .
O10 I4 O11 100.6(3) . .
O10 I4 O12 101.8(3) . .
O11 I4 O12 93.1(3) . .
O14 I5 O13 101.4(3) . .
O14 I5 O15 95.0(3) . .
O13 I5 O15 94.3(3) . .
O14 I5 O16 82.2(3) . 1_455
O13 I5 O16 78.9(3) . 1_455
O15 I5 O16 171.9(2) . 1_455
I1 O1 V1 118.1(3) . .
I1 O2 La1 135.0(3) . .
I1 O3 La1 146.9(3) . 4_675
I2 O4 V1 126.8(3) . 2_655
I2 O5 La1 127.6(3) . 4_676
I2 O6 La1 127.7(3) . .
I3 O7 V1 130.0(4) . .
I3 O8 La1 139.5(3) . 1_655
I3 O9 La1 129.1(3) . 4_676
I4 O10 La1 149.1(4) . 2_545
I4 O11 V1 129.4(4) . .
I4 O12 La1 118.4(3) . 3_666
I5 O14 La1 139.7(3) . .
I5 O15 V1 134.9(3) . .
I5 O15 I1 127.6(3) . .
V1 O15 I1 93.4(2) . .
V1 O16 I5 146.4(4) . 1_655

loop_
_geom_bond_atom_site_label_1
_geom_bond_atom_site_label_2
_geom_bond_distance
_geom_bond_site_symmetry_2
La1 O10 2.486(6) 2
La1 O9 2.504(6) 4_575
La1 O12 2.509(6) 3_666
La1 O2 2.510(6) .
La1 O5 2.559(6) 4_575
La1 O3 2.599(6) 4_576
La1 O6 2.610(6) .
La1 O14 2.625(6) .
La1 O8 2.705(6) 1_455
V1 O16 1.603(6) .
V1 O7 1.969(7) .
V1 O11 1.991(6) .
V1 O1 2.050(6) .
V1 O4 2.063(6) 2_645
V1 O15 2.108(6) .
I1 O2 1.798(6) .
I1 O3 1.826(6) .
I1 O1 1.840(5) .
I1 O15 2.464(6) .
I2 O6 1.794(6) .
I2 O4 1.811(6) .
I2 O5 1.812(6) .
I3 O9 1.804(6) .
I3 O8 1.812(6) .
I3 O7 1.825(6) .
I4 O10 1.796(6) .
I4 O11 1.812(6) .
I4 O12 1.822(6) .
I5 O14 1.786(6) .
I5 O13 1.787(7) .
I5 O15 1.846(6) .
I5 O16 2.478(6) 1_455
O3 La1 2.599(6) 4_675
O4 V1 2.063(6) 2_655
O5 La1 2.559(6) 4_676
O8 La1 2.705(6) 1_655
O9 La1 2.504(6) 4_676
O10 La1 2.486(6) 2_545
O12 La1 2.509(6) 3_666
O16 I5 2.478(6) 1_655
